data_7220462
loop_
_publ_author_name
'Bing, Yingying'
'Yu, Meihui'
'ming, hu'

_publ_section_title
;
 Synthesis, structures, and properties of seven transition metal
 coordination polymers based on a long semirigid dicarboxylic acid ligand
;
_journal_name_full 'RSC Adv.'
_journal_paper_doi 10.1039/C5RA06012E
_journal_year 2015
_chemical_formula_sum 'C20 H0 O12 Zn'
_chemical_formula_weight 497.57
_chemical_name_systematic
; 
 ? 
;
_space_group_IT_number 14
_symmetry_space_group_name_Hall '-P 2ybc'
_symmetry_space_group_name_H-M 'P 1 21/c 1'
_atom_sites_solution_hydrogens geom
_atom_sites_solution_primary direct
_atom_sites_solution_secondary difmap
_audit_creation_method SHELXL-97
_audit_update_record
;
2015-03-12 deposited with the CCDC.
2015-05-13 downloaded from the CCDC.
;
_cell_angle_alpha 90.00
_cell_angle_beta 92.931(8)
_cell_angle_gamma 90.00
_cell_formula_units_Z 4
_cell_length_a 36.745(3)
_cell_length_b 5.5792(8)
_cell_length_c 8.6871(8)
_cell_measurement_temperature 293(2)
_cell_volume 1778.6(3)
_computing_structure_refinement 'SHELXL-97 (Sheldrick, 1997)'
_computing_structure_solution 'SHELXS-97 (Sheldrick, 1990)'
_diffrn_ambient_temperature 293(2)
_diffrn_measured_fraction_theta_full 0.998
_diffrn_measured_fraction_theta_max 0.998
_diffrn_radiation_monochromator graphite
_diffrn_radiation_source 'fine-focus sealed tube'
_diffrn_radiation_type MoK\a
_diffrn_radiation_wavelength 0.71073
_diffrn_reflns_av_R_equivalents 0.0664
_diffrn_reflns_av_sigmaI/netI 0.1258
_diffrn_reflns_limit_h_max 43
_diffrn_reflns_limit_h_min -23
_diffrn_reflns_limit_k_max 5
_diffrn_reflns_limit_k_min -6
_diffrn_reflns_limit_l_max 10
_diffrn_reflns_limit_l_min -10
_diffrn_reflns_number 6055
_diffrn_reflns_theta_full 25.01
_diffrn_reflns_theta_max 25.01
_diffrn_reflns_theta_min 2.78
_exptl_absorpt_coefficient_mu 1.457
_exptl_crystal_density_diffrn 1.858
_exptl_crystal_density_method 'not measured'
_exptl_crystal_F_000 984
_refine_diff_density_max 0.796
_refine_diff_density_min -1.195
_refine_diff_density_rms 0.153
_refine_ls_extinction_method none
_refine_ls_goodness_of_fit_ref 0.956
_refine_ls_hydrogen_treatment mixed
_refine_ls_matrix_type full
_refine_ls_number_parameters 268
_refine_ls_number_reflns 3145
_refine_ls_number_restraints 10
_refine_ls_restrained_S_all 0.955
_refine_ls_R_factor_all 0.1431
_refine_ls_R_factor_gt 0.1028
_refine_ls_shift/su_max 0.001
_refine_ls_shift/su_mean 0.000
_refine_ls_structure_factor_coef Fsqd
_refine_ls_weighting_details 'calc w=1/[\s^2^(Fo^2^)+(0.1069P)^2^+43.2216P] where P=(Fo^2^+2Fc^2^)/3'
_refine_ls_weighting_scheme calc
_refine_ls_wR_factor_gt 0.2618
_refine_ls_wR_factor_ref 0.2944
_reflns_number_gt 2092
_reflns_number_total 3145
_reflns_threshold_expression >2sigma(I)
_cod_data_source_file c5ra06012e2.cif
_cod_data_source_block exp_3261
_cod_database_code 7220462

loop_
_symmetry_equiv_pos_as_xyz
'x, y, z'
'-x, y+1/2, -z+1/2'
'-x, -y, -z'
'x, -y-1/2, z-1/2'

loop_
_atom_site_label
_atom_site_type_symbol
_atom_site_fract_x
_atom_site_fract_y
_atom_site_fract_z
_atom_site_U_iso_or_equiv
_atom_site_adp_type
_atom_site_occupancy
_atom_site_symmetry_multiplicity
_atom_site_calc_flag
_atom_site_refinement_flags
Zn1 Zn 0.74176(4) 0.1752(2) 0.67355(14) 0.0280(4) Uani 1 1 d D
O2 O 0.7722(2) 0.5785(18) 0.5637(9) 0.043(2) Uani 1 1 d .
O8 O 0.7292(2) 0.3992(16) 0.9533(8) 0.035(2) Uani 1 1 d .
O4 O 0.9336(2) 0.584(3) 0.3507(11) 0.072(4) Uani 1 1 d .
O6 O 0.5669(2) 0.604(2) 1.1399(10) 0.064(3) Uani 1 1 d .
C22 C 0.7000(3) 0.396(2) 0.8801(12) 0.027(2) Uani 1 1 d .
C23 C 0.5979(3) 0.552(2) 1.0674(12) 0.034(3) Uani 1 1 d .
C20 C 0.6646(3) 0.4544(18) 0.9474(11) 0.020(2) Uani 1 1 d .
C19 C 0.8339(3) 0.478(2) 0.5379(12) 0.027(2) Uani 1 1 d .
C1 C 0.6339(3) 0.323(2) 0.9005(12) 0.029(3) Uani 1 1 d .
H1 H 0.6358 0.2006 0.8283 0.035 Uiso 1 1 calc R
C2 C 0.7978(3) 0.433(2) 0.5954(12) 0.028(2) Uani 1 1 d .
C3 C 0.5336(3) 0.548(3) 1.0632(14) 0.043(3) Uani 1 1 d .
C4 C 0.8627(3) 0.323(2) 0.5734(14) 0.038(3) Uani 1 1 d .
H4 H 0.8589 0.1897 0.6347 0.046 Uiso 1 1 calc R
C5 C 0.9020(3) 0.550(3) 0.4233(14) 0.043(3) Uani 1 1 d .
C6 C 0.9664(3) 0.536(3) 0.4313(15) 0.049(4) Uani 1 1 d .
C7 C 0.6617(3) 0.645(2) 1.0527(13) 0.031(3) Uani 1 1 d .
H7 H 0.6819 0.7387 1.0823 0.037 Uiso 1 1 calc R
C8 C 0.8746(3) 0.707(3) 0.3856(16) 0.046(4) Uani 1 1 d .
H8 H 0.8788 0.8369 0.3215 0.055 Uiso 1 1 calc R
C9 C 0.8969(4) 0.362(3) 0.5197(16) 0.051(4) Uani 1 1 d .
H9 H 0.9162 0.2612 0.5490 0.061 Uiso 1 1 calc R
C10 C 0.6279(3) 0.688(2) 1.1107(13) 0.035(3) Uani 1 1 d .
H10 H 0.6254 0.8127 1.1807 0.042 Uiso 1 1 calc R
C11 C 0.6005(3) 0.372(2) 0.9604(14) 0.041(3) Uani 1 1 d .
H11 H 0.5800 0.2837 0.9285 0.049 Uiso 1 1 calc R
C12 C 0.8402(3) 0.674(2) 0.4432(14) 0.037(3) Uani 1 1 d .
H12 H 0.8215 0.7819 0.4186 0.044 Uiso 1 1 calc R
C14 C 0.9894(4) 0.367(3) 0.3741(18) 0.062(4) Uani 1 1 d .
H14 H 0.9822 0.2793 0.2866 0.075 Uiso 1 1 calc R
C15 C 0.5134(4) 0.365(3) 1.1241(16) 0.053(4) Uani 1 1 d .
H15 H 0.5225 0.2758 1.2080 0.064 Uiso 1 1 calc R
C17 C 1.0228(4) 0.328(3) 0.4465(15) 0.061(4) Uani 1 1 d .
H17 H 1.0379 0.2079 0.4117 0.073 Uiso 1 1 calc R
C18 C 0.4795(4) 0.318(3) 1.0570(15) 0.051(4) Uani 1 1 d .
H18 H 0.4655 0.1935 1.0943 0.061 Uiso 1 1 calc R
O10 O 0.6978(2) 0.3285(16) 0.7372(9) 0.036(2) Uani 1 1 d .
O12 O 0.7425(2) -0.1391(16) 0.7772(9) 0.0332(19) Uani 1 1 d D
O9 O 0.7934(2) 0.2517(18) 0.6725(11) 0.050(2) Uani 1 1 d .
H12A H 0.7212(12) -0.17(2) 0.743(13) 0.074 Uiso 1 1 d D
H12B H 0.758(2) -0.196(19) 0.718(12) 0.074 Uiso 1 1 d D
O11 O 0.7583(6) 0.173(4) 0.837(2) 0.151(7) Uani 1 1 d U

loop_
_atom_site_aniso_label
_atom_site_aniso_U_11
_atom_site_aniso_U_22
_atom_site_aniso_U_33
_atom_site_aniso_U_23
_atom_site_aniso_U_13
_atom_site_aniso_U_12
Zn1 0.0219(7) 0.0343(8) 0.0278(7) 0.0002(6) 0.0014(5) -0.0006(6)
O2 0.032(5) 0.061(6) 0.037(5) -0.004(4) 0.001(4) 0.008(5)
O8 0.028(4) 0.053(5) 0.026(4) 0.013(4) 0.009(3) 0.001(4)
O4 0.023(5) 0.136(11) 0.059(6) 0.046(7) 0.010(4) -0.003(6)
O6 0.019(4) 0.123(10) 0.051(5) -0.043(6) 0.008(4) 0.008(6)
C22 0.021(5) 0.032(6) 0.029(6) 0.014(5) 0.002(4) -0.004(5)
C23 0.016(5) 0.058(8) 0.027(5) -0.002(6) 0.005(4) 0.000(6)
C20 0.021(5) 0.016(5) 0.021(5) -0.002(4) 0.000(4) 0.001(4)
C19 0.020(5) 0.033(6) 0.028(5) 0.002(5) -0.009(4) -0.001(5)
C1 0.026(6) 0.033(6) 0.029(5) -0.011(5) 0.010(4) 0.002(5)
C2 0.021(5) 0.034(7) 0.027(5) -0.010(5) -0.002(4) 0.002(5)
C3 0.024(6) 0.066(10) 0.041(7) -0.020(7) 0.011(5) 0.006(7)
C4 0.030(6) 0.041(7) 0.046(7) 0.010(6) 0.013(5) -0.006(6)
C5 0.020(6) 0.065(9) 0.045(7) 0.003(7) 0.007(5) -0.007(6)
C6 0.024(6) 0.075(11) 0.049(8) 0.025(8) 0.018(5) -0.011(7)
C7 0.012(5) 0.045(7) 0.037(6) -0.005(6) 0.001(4) 0.000(5)
C8 0.029(7) 0.054(9) 0.054(8) 0.028(7) -0.004(6) -0.012(7)
C9 0.037(7) 0.061(10) 0.055(8) 0.006(7) 0.005(6) 0.009(7)
C10 0.029(6) 0.045(7) 0.032(6) -0.025(6) 0.011(5) 0.002(6)
C11 0.035(7) 0.047(8) 0.041(7) -0.003(6) 0.005(5) -0.009(6)
C12 0.020(6) 0.038(7) 0.052(7) 0.017(6) 0.006(5) 0.003(5)
C14 0.051(9) 0.082(12) 0.054(9) -0.016(9) 0.004(7) 0.005(9)
C15 0.034(7) 0.077(11) 0.047(8) 0.005(8) -0.010(6) 0.015(8)
C17 0.060(10) 0.085(12) 0.038(7) -0.009(8) 0.017(7) 0.028(9)
C18 0.056(9) 0.058(9) 0.040(7) 0.009(7) 0.007(6) -0.010(8)
O10 0.027(4) 0.049(5) 0.031(4) -0.008(4) 0.001(3) 0.002(4)
O12 0.026(4) 0.037(5) 0.036(4) 0.002(4) -0.006(3) -0.003(4)
O9 0.031(5) 0.053(6) 0.065(6) 0.012(5) 0.011(4) -0.003(5)
O11 0.151(7) 0.151(7) 0.151(7) 0.0000(10) 0.0075(11) 0.0000(10)

loop_
_atom_type_symbol
_atom_type_description
_atom_type_scat_dispersion_real
_atom_type_scat_dispersion_imag
_atom_type_scat_source
C C 0.0033 0.0016 'International Tables Vol C Tables 4.2.6.8 and 6.1.1.4'
H H 0.0000 0.0000 'International Tables Vol C Tables 4.2.6.8 and 6.1.1.4'
O O 0.0106 0.0060 'International Tables Vol C Tables 4.2.6.8 and 6.1.1.4'
Zn Zn 0.2839 1.4301 'International Tables Vol C Tables 4.2.6.8 and 6.1.1.4'

loop_
_geom_angle_atom_site_label_1
_geom_angle_atom_site_label_2
_geom_angle_atom_site_label_3
_geom_angle
_geom_angle_site_symmetry_1
_geom_angle_site_symmetry_3
O11 Zn1 O10 92.1(8) . .
O11 Zn1 O9 70.3(8) . .
O10 Zn1 O9 137.2(4) . .
O11 Zn1 O12 64.4(8) . .
O10 Zn1 O12 104.8(4) . .
O9 Zn1 O12 101.9(4) . .
O11 Zn1 O8 164.1(8) . 4_565
O10 Zn1 O8 102.2(3) . 4_565
O9 Zn1 O8 102.7(4) . 4_565
O12 Zn1 O8 104.5(4) . 4_565
C22 O8 Zn1 130.9(7) . 4_566
C5 O4 C6 118.5(10) . .
C23 O6 C3 117.8(9) . .
O8 C22 O10 120.8(10) . .
O8 C22 C20 123.7(10) . .
O10 C22 C20 115.4(9) . .
O6 C23 C11 123.8(11) . .
O6 C23 C10 115.7(11) . .
C11 C23 C10 120.5(10) . .
C1 C20 C7 120.1(9) . .
C1 C20 C22 118.8(9) . .
C7 C20 C22 121.0(9) . .
C4 C19 C12 118.2(10) . .
C4 C19 C2 120.7(10) . .
C12 C19 C2 121.1(10) . .
C11 C1 C20 120.5(10) . .
O9 C2 O2 122.2(11) . .
O9 C2 C19 118.3(10) . .
O2 C2 C19 119.5(11) . .
C18 C3 C15 121.7(12) 3_667 .
C18 C3 O6 121.0(14) 3_667 .
C15 C3 O6 117.0(13) . .
C9 C4 C19 121.6(12) . .
C9 C5 C8 121.5(12) . .
C9 C5 O4 122.6(13) . .
C8 C5 O4 115.7(12) . .
C17 C6 C14 120.6(13) 3_766 .
C17 C6 O4 120.1(15) 3_766 .
C14 C6 O4 118.9(14) . .
C10 C7 C20 117.7(10) . .
C5 C8 C12 119.9(12) . .
C5 C9 C4 119.0(13) . .
C23 C10 C7 121.6(10) . .
C23 C11 C1 119.4(11) . .
C19 C12 C8 119.7(11) . .
C17 C14 C6 119.7(14) . .
C18 C15 C3 118.2(13) . .
C6 C17 C14 119.6(14) 3_766 .
C3 C18 C15 120.1(14) 3_667 .
C22 O10 Zn1 113.1(7) . .
C2 O9 Zn1 109.8(8) . .

loop_
_geom_bond_atom_site_label_1
_geom_bond_atom_site_label_2
_geom_bond_distance
_geom_bond_site_symmetry_2
Zn1 O11 1.52(2) .
Zn1 O10 1.933(8) .
Zn1 O9 1.947(9) .
Zn1 O12 1.971(9) .
Zn1 O8 1.989(7) 4_565
O2 C2 1.262(14) .
O8 C22 1.219(12) .
O8 Zn1 1.989(7) 4_566
O4 C5 1.365(14) .
O4 C6 1.388(15) .
O6 C23 1.362(13) .
O6 C3 1.396(15) .
C22 O10 1.296(13) .
C22 C20 1.486(14) .
C23 C11 1.375(17) .
C23 C10 1.376(16) .
C20 C1 1.391(15) .
C20 C7 1.411(15) .
C19 C4 1.390(16) .
C19 C12 1.394(16) .
C19 C2 1.464(15) .
C1 C11 1.385(16) .
C2 O9 1.227(15) .
C3 C18 1.353(19) 3_667
C3 C15 1.39(2) .
C4 C9 1.379(17) .
C5 C9 1.361(19) .
C5 C8 1.363(19) .
C6 C17 1.35(2) 3_766
C6 C14 1.38(2) .
C7 C10 1.386(15) .
C8 C12 1.397(16) .
C14 C17 1.37(2) .
C15 C18 1.372(19) .
C17 C6 1.35(2) 3_766
C18 C3 1.353(19) 3_667
